data_1576018
loop_
_publ_author_name
'Nguyen, Hera T.'
'Sbaraini, Nicolau'
'Bracegirdle, Joe'
'Smithers, Luke'
'Moggach, Stephen A.'
'Vuong, Daniel'
'Lacey, Ernest'
'Solomon, Peter S.'
'Haywood, Joel'
'Piggott, Andrew M.'
'Chooi, Yit-Heng'

_publ_section_title
;
 Heterologous expression of an <i>in planta</i>-upregulated gene cluster
 in the wheat pathogen <i>Parastagonospora nodorum</i> establishes the
 biosynthesis of methylene-bridged depsides.
;
_journal_issue 46
_journal_name_full 'Chemical science'
_journal_page_first 21852
_journal_page_last 21861
_journal_paper_doi 10.1039/d5sc05442g
_journal_volume 16
_journal_year 2025
_chemical_formula_moiety 'C40 H52 O6 S4 Si4'
_chemical_formula_sum 'C40 H52 O6 S4 Si4'
_chemical_formula_weight 869.41
_chemical_melting_point 348.0(5)
_chemical_name_systematic octakis(3-(p-tolylthio)propyl)octasilsesquioxane
_space_group_crystal_system triclinic
_space_group_IT_number 2
_space_group_name_Hall '-P 1'
_space_group_name_H-M_alt 'P -1'
_atom_sites_solution_hydrogens geom
_atom_sites_solution_primary dual
_audit_block_doi 10.5517/ccdc.csd.cc1ptjst
_audit_creation_date 2017-07-11
_audit_creation_method
;
Olex2 1.2
(compiled 2017.03.28 svn.r3405 for OlexSys, GUI svn.r5337)
;
_audit_update_record
;
2017-09-11 deposited with the CCDC.	2025-10-14 downloaded from the CCDC.
;
_cell_angle_alpha 97.723(3)
_cell_angle_beta 93.763(2)
_cell_angle_gamma 105.157(2)
_cell_formula_units_Z 2
_cell_length_a 9.8628(6)
_cell_length_b 14.8091(11)
_cell_length_c 15.4382(11)
_cell_measurement_reflns_used 9657
_cell_measurement_temperature 100(2)
_cell_measurement_theta_max 27.19
_cell_measurement_theta_min 2.61
_cell_volume 2144.7(3)
_computing_cell_refinement 'SAINT V8.35A (?, 2016)'
_computing_data_reduction 'SAINT V8.35A (?, 2016)'
_computing_molecular_graphics 'Olex2 (Dolomanov et al., 2009)'
_computing_publication_material 'Olex2 (Dolomanov et al., 2009)'
_computing_structure_refinement 'ShelXL (Sheldrick, 2015)'
_computing_structure_solution 'ShelXT (Sheldrick, 2015)'
_diffrn_ambient_temperature 100
_diffrn_detector 'Bruker D8 VENTURE area detector'
_diffrn_detector_area_resol_mean 10.4167
_diffrn_detector_type 'CMOS PHOTON100 area detector'
_diffrn_measured_fraction_theta_full 0.995
_diffrn_measured_fraction_theta_max 0.996
_diffrn_measurement_device 'four-circle diffractometer'
_diffrn_measurement_device_type 'Bruker D8 VENTURE area detector'
_diffrn_measurement_method '\w and \f scans'
_diffrn_radiation_monochromator 'HELIOS mirror optics'
_diffrn_radiation_probe x-ray
_diffrn_radiation_type MoK\a
_diffrn_radiation_wavelength 0.71073
_diffrn_reflns_av_R_equivalents 0.0428
_diffrn_reflns_av_unetI/netI 0.0224
_diffrn_reflns_Laue_measured_fraction_full 0.995
_diffrn_reflns_Laue_measured_fraction_max 0.996
_diffrn_reflns_limit_h_max 12
_diffrn_reflns_limit_h_min -12
_diffrn_reflns_limit_k_max 18
_diffrn_reflns_limit_k_min -18
_diffrn_reflns_limit_l_max 19
_diffrn_reflns_limit_l_min -19
_diffrn_reflns_number 77574
_diffrn_reflns_point_group_measured_fraction_full 0.995
_diffrn_reflns_point_group_measured_fraction_max 0.996
_diffrn_reflns_theta_full 26.000
_diffrn_reflns_theta_max 26.999
_diffrn_reflns_theta_min 2.609
_diffrn_source 'microfocus sealed X-ray tube'
_diffrn_source_type 'Incoatec I\ms'
_diffrn_standards_number 0
_exptl_absorpt_coefficient_mu 0.378
_exptl_absorpt_correction_T_max 0.4302
_exptl_absorpt_correction_T_min 0.3601
_exptl_absorpt_correction_type multi-scan
_exptl_absorpt_process_details
'SADABS-2014/5 (Bruker,2014/5) was used for absorption correction. wR2(int) was 0.1407 before and 0.0733 after correction. The Ratio of minimum to maximum transmission is 0.8371. The \l/2 correction factor is Not present.'
_exptl_crystal_colour ' colourless'
_exptl_crystal_colour_lustre clear
_exptl_crystal_colour_modifier light
_exptl_crystal_colour_primary colourless
_exptl_crystal_density_diffrn 1.346
_exptl_crystal_description needle
_exptl_crystal_F_000 920
_exptl_crystal_recrystallization_method 'Re-crystallisation from solvent: THF-methanol '
_exptl_crystal_size_max 0.99
_exptl_crystal_size_mid 0.14
_exptl_crystal_size_min 0.13
_refine_diff_density_max 0.545
_refine_diff_density_min -0.596
_refine_diff_density_rms 0.057
_refine_ls_extinction_method none
_refine_ls_goodness_of_fit_ref 1.047
_refine_ls_hydrogen_treatment constr
_refine_ls_matrix_type full
_refine_ls_number_parameters 491
_refine_ls_number_reflns 9322
_refine_ls_number_restraints 0
_refine_ls_restrained_S_all 1.047
_refine_ls_R_factor_all 0.0298
_refine_ls_R_factor_gt 0.0274
_refine_ls_shift/su_max 0.001
_refine_ls_shift/su_mean 0.000
_refine_ls_structure_factor_coef Fsqd
_refine_ls_weighting_details 'w=1/[\s^2^(Fo^2^)+(0.0326P)^2^+1.3583P] where P=(Fo^2^+2Fc^2^)/3'
_refine_ls_weighting_scheme calc
_refine_ls_wR_factor_gt 0.0714
_refine_ls_wR_factor_ref 0.0730
_reflns_Friedel_coverage 0.000
_reflns_number_gt 8656
_reflns_number_total 9322
_reflns_threshold_expression 'I > 2\s(I)'
_cod_data_source_file d5sc05442g2.cif
_cod_data_source_block mo_b0487_0m
_cod_depositor_comments
;
The following automatic conversions were performed:

data item '_chemical_melting_point' value '347.5-348.5' was changed
to '348.0(5)' -- the average value was taken and precision was
estimated.

Automatic conversion script
Id: cif_fix_values 8170 2020-07-09 18:12:32Z antanas 

 Adding full bibliography for 1576015--1576018.cif.
;
_cod_database_code 1576018
_shelx_shelxl_version_number 2014/7
_shelx_space_group_comment
;
The symmetry employed for this shelxl refinement is uniquely defined
by the following loop, which should always be used as a source of
symmetry information in preference to the above space-group names.
They are only intended as comments.
;
_olex2_refinement_description
;
1. Fixed Uiso
 At 1.2 times of:
  All C(H) groups, All C(H,H) groups
 At 1.5 times of:
  All C(H,H,H) groups
2.a Secondary CH2 refined with riding coordinates:
 C1(H1A,H1B), C2(H2A,H2B), C3(H3A,H3B), C11(H11A,H11B), C12(H12A,H12B),
 C13(H13A,H13B), C21(H21A,H21B), C22(H22A,H22B), C23(H23A,H23B), C31(H31A,H31B),
  C32(H32A,H32B), C33(H33A,H33B)
2.b Aromatic/amide H refined with riding coordinates:
 C5(H5), C6(H6), C8(H8), C9(H9), C15(H15), C16(H16), C18(H18), C19(H19),
 C25(H25), C26(H26), C28(H28), C29(H29), C35(H35), C36(H36), C38(H38), C39(H39)
2.c Idealised Me refined as rotating group:
 C10(H10A,H10B,H10C), C20(H20A,H20B,H20C), C30(H30A,H30B,H30C), C40(H40A,H40B,
 H40C)
;
_olex2_submission_special_instructions 'No special instructions were received'

loop_
_space_group_symop_operation_xyz
'x, y, z'
'-x, -y, -z'

loop_
_atom_site_label
_atom_site_type_symbol
_atom_site_fract_x
_atom_site_fract_y
_atom_site_fract_z
_atom_site_U_iso_or_equiv
_atom_site_adp_type
_atom_site_occupancy
_atom_site_site_symmetry_order
_atom_site_calc_flag
_atom_site_refinement_flags_posn
_atom_site_refinement_flags_adp
_atom_site_refinement_flags_occupancy
_atom_site_disorder_assembly
_atom_site_disorder_group
C1 C 0.82896(13) 0.17553(9) 0.35221(8) 0.0117(2) Uani 1 1 d . . . . .
H1A H 0.8758 0.2383 0.3875 0.014 Uiso 1 1 calc R . . . .
H1B H 0.9026 0.1424 0.3407 0.014 Uiso 1 1 calc R . . . .
C2 C 0.76313(13) 0.19024(9) 0.26417(8) 0.0138(2) Uani 1 1 d . . . . .
H2A H 0.7014 0.1287 0.2335 0.017 Uiso 1 1 calc R . . . .
H2B H 0.7032 0.2338 0.2757 0.017 Uiso 1 1 calc R . . . .
C3 C 0.87290(14) 0.23074(9) 0.20394(9) 0.0161(3) Uani 1 1 d . . . . .
H3A H 0.9374 0.2905 0.2361 0.019 Uiso 1 1 calc R . . . .
H3B H 0.8236 0.2465 0.1525 0.019 Uiso 1 1 calc R . . . .
C4 C 0.87514(14) 0.08501(9) 0.06701(9) 0.0150(2) Uani 1 1 d . . . . .
C5 C 0.93181(15) 0.09368(10) -0.01258(9) 0.0177(3) Uani 1 1 d . . . . .
H5 H 1.0188 0.1396 -0.0144 0.021 Uiso 1 1 calc R . . . .
C6 C 0.86219(15) 0.03582(10) -0.08931(9) 0.0191(3) Uani 1 1 d . . . . .
H6 H 0.9030 0.0422 -0.1430 0.023 Uiso 1 1 calc R . . . .
C7 C 0.73360(15) -0.03141(10) -0.08931(9) 0.0178(3) Uani 1 1 d . . . . .
C8 C 0.67556(15) -0.03783(10) -0.00988(10) 0.0210(3) Uani 1 1 d . . . . .
H8 H 0.5861 -0.0814 -0.0087 0.025 Uiso 1 1 calc R . . . .
C9 C 0.74572(15) 0.01829(10) 0.06780(9) 0.0194(3) Uani 1 1 d . . . . .
H9 H 0.7056 0.0113 0.1216 0.023 Uiso 1 1 calc R . . . .
C10 C 0.66364(17) -0.09715(11) -0.17276(10) 0.0239(3) Uani 1 1 d . . . . .
H10A H 0.6724 -0.0616 -0.2222 0.036 Uiso 1 1 calc GR . . . .
H10B H 0.5635 -0.1243 -0.1668 0.036 Uiso 1 1 calc GR . . . .
H10C H 0.7096 -0.1482 -0.1834 0.036 Uiso 1 1 calc GR . . . .
C11 C 0.45530(13) 0.30042(8) 0.52558(8) 0.0114(2) Uani 1 1 d . . . . .
H11A H 0.3573 0.2988 0.5373 0.014 Uiso 1 1 calc R . . . .
H11B H 0.5187 0.3396 0.5770 0.014 Uiso 1 1 calc R . . . .
C12 C 0.48826(14) 0.34971(9) 0.44510(9) 0.0154(2) Uani 1 1 d . . . . .
H12A H 0.4783 0.4148 0.4581 0.019 Uiso 1 1 calc R . . . .
H12B H 0.5879 0.3548 0.4349 0.019 Uiso 1 1 calc R . . . .
C13 C 0.39411(15) 0.29920(10) 0.36132(9) 0.0194(3) Uani 1 1 d . . . . .
H13A H 0.4095 0.2358 0.3459 0.023 Uiso 1 1 calc R . . . .
H13B H 0.4232 0.3352 0.3130 0.023 Uiso 1 1 calc R . . . .
C14 C 0.19762(14) 0.40366(10) 0.37171(9) 0.0192(3) Uani 1 1 d . . . . .
C15 C 0.21341(16) 0.44732(11) 0.29691(10) 0.0237(3) Uani 1 1 d . . . . .
H15 H 0.2352 0.4148 0.2446 0.028 Uiso 1 1 calc R . . . .
C16 C 0.19767(16) 0.53753(11) 0.29835(10) 0.0240(3) Uani 1 1 d . . . . .
H16 H 0.2104 0.5666 0.2471 0.029 Uiso 1 1 calc R . . . .
C17 C 0.16343(14) 0.58672(10) 0.37359(9) 0.0203(3) Uani 1 1 d . . . . .
C18 C 0.14957(15) 0.54285(11) 0.44792(9) 0.0218(3) Uani 1 1 d . . . . .
H18 H 0.1278 0.5753 0.5002 0.026 Uiso 1 1 calc R . . . .
C19 C 0.16686(15) 0.45278(11) 0.44747(9) 0.0217(3) Uani 1 1 d . . . . .
H19 H 0.1576 0.4246 0.4993 0.026 Uiso 1 1 calc R . . . .
C20 C 0.13942(17) 0.68322(11) 0.37393(11) 0.0277(3) Uani 1 1 d . . . . .
H20A H 0.0622 0.6791 0.3290 0.042 Uiso 1 1 calc GR . . . .
H20B H 0.2258 0.7276 0.3612 0.042 Uiso 1 1 calc GR . . . .
H20C H 0.1146 0.7057 0.4318 0.042 Uiso 1 1 calc GR . . . .
C21 C 0.54747(13) 0.11943(9) 0.79046(8) 0.0111(2) Uani 1 1 d . . . . .
H21A H 0.4567 0.1310 0.8053 0.013 Uiso 1 1 calc R . . . .
H21B H 0.5618 0.0681 0.8219 0.013 Uiso 1 1 calc R . . . .
C22 C 0.66589(13) 0.20935(9) 0.82596(8) 0.0150(3) Uani 1 1 d . . . . .
H22A H 0.7576 0.2003 0.8100 0.018 Uiso 1 1 calc R . . . .
H22B H 0.6493 0.2631 0.7991 0.018 Uiso 1 1 calc R . . . .
C23 C 0.67104(14) 0.23174(10) 0.92587(8) 0.0169(3) Uani 1 1 d . . . . .
H23A H 0.6946 0.1795 0.9519 0.020 Uiso 1 1 calc R . . . .
H23B H 0.5759 0.2339 0.9411 0.020 Uiso 1 1 calc R . . . .
C24 C 0.72052(15) 0.42985(10) 0.94292(9) 0.0182(3) Uani 1 1 d . . . . .
C25 C 0.57984(15) 0.41420(10) 0.91029(9) 0.0202(3) Uani 1 1 d . . . . .
H25 H 0.5190 0.3516 0.8989 0.024 Uiso 1 1 calc R . . . .
C26 C 0.52822(16) 0.48960(11) 0.89432(9) 0.0231(3) Uani 1 1 d . . . . .
H26 H 0.4319 0.4777 0.8723 0.028 Uiso 1 1 calc R . . . .
C27 C 0.61425(18) 0.58229(11) 0.90975(9) 0.0252(3) Uani 1 1 d . . . . .
C28 C 0.75511(18) 0.59691(11) 0.93990(10) 0.0283(3) Uani 1 1 d . . . . .
H28 H 0.8163 0.6594 0.9498 0.034 Uiso 1 1 calc R . . . .
C29 C 0.80827(16) 0.52236(11) 0.95589(10) 0.0253(3) Uani 1 1 d . . . . .
H29 H 0.9054 0.5342 0.9759 0.030 Uiso 1 1 calc R . . . .
C30 C 0.5550(2) 0.66384(12) 0.89483(11) 0.0373(4) Uani 1 1 d . . . . .
H30A H 0.5615 0.6743 0.8337 0.056 Uiso 1 1 calc GR . . . .
H30B H 0.6091 0.7212 0.9344 0.056 Uiso 1 1 calc GR . . . .
H30C H 0.4558 0.6489 0.9067 0.056 Uiso 1 1 calc GR . . . .
C31 C 0.93046(12) 0.00582(9) 0.62733(8) 0.0111(2) Uani 1 1 d . . . . .
H31A H 0.9156 -0.0467 0.6622 0.013 Uiso 1 1 calc R . . . .
H31B H 0.9937 -0.0058 0.5824 0.013 Uiso 1 1 calc R . . . .
C32 C 1.00261(13) 0.09951(9) 0.68830(8) 0.0130(2) Uani 1 1 d . . . . .
H32A H 1.0214 0.1518 0.6531 0.016 Uiso 1 1 calc R . . . .
H32B H 0.9382 0.1125 0.7319 0.016 Uiso 1 1 calc R . . . .
C33 C 1.14125(13) 0.09660(9) 0.73640(8) 0.0140(2) Uani 1 1 d . . . . .
H33A H 1.2151 0.1056 0.6955 0.017 Uiso 1 1 calc R . . . .
H33B H 1.1292 0.0331 0.7535 0.017 Uiso 1 1 calc R . . . .
C34 C 1.20148(13) 0.29180(9) 0.79304(8) 0.0133(2) Uani 1 1 d . . . . .
C35 C 1.28267(14) 0.32166(9) 0.72646(9) 0.0171(3) Uani 1 1 d . . . . .
H35 H 1.3379 0.2838 0.7002 0.021 Uiso 1 1 calc R . . . .
C36 C 1.28276(15) 0.40688(10) 0.69850(9) 0.0191(3) Uani 1 1 d . . . . .
H36 H 1.3363 0.4259 0.6519 0.023 Uiso 1 1 calc R . . . .
C37 C 1.20583(14) 0.46510(9) 0.73750(9) 0.0172(3) Uani 1 1 d . . . . .
C38 C 1.12685(15) 0.43505(10) 0.80476(9) 0.0183(3) Uani 1 1 d . . . . .
H38 H 1.0750 0.4742 0.8328 0.022 Uiso 1 1 calc R . . . .
C39 C 1.12256(14) 0.34861(10) 0.83162(9) 0.0163(3) Uani 1 1 d . . . . .
H39 H 1.0657 0.3282 0.8764 0.020 Uiso 1 1 calc R . . . .
C40 C 1.20897(17) 0.55852(10) 0.70863(10) 0.0249(3) Uani 1 1 d . . . . .
H40A H 1.2748 0.5703 0.6639 0.037 Uiso 1 1 calc GR . . . .
H40B H 1.2400 0.6093 0.7593 0.037 Uiso 1 1 calc GR . . . .
H40C H 1.1142 0.5570 0.6839 0.037 Uiso 1 1 calc GR . . . .
O1 O 0.60347(9) 0.16955(6) 0.46092(6) 0.01379(18) Uani 1 1 d . . . . .
O2 O 0.50350(9) 0.15701(6) 0.61595(6) 0.01291(18) Uani 1 1 d . . . . .
O3 O 0.67272(9) 0.04999(6) 0.64406(6) 0.01334(18) Uani 1 1 d . . . . .
O4 O 0.78275(9) 0.07058(6) 0.49435(6) 0.01288(18) Uani 1 1 d . . . . .
O5 O 0.39863(9) -0.01637(6) 0.64836(6) 0.01351(18) Uani 1 1 d . . . . .
O6 O 0.66943(9) -0.10124(6) 0.53031(6) 0.01434(18) Uani 1 1 d . . . . .
S1 S 0.97820(3) 0.15234(2) 0.16450(2) 0.01600(7) Uani 1 1 d . . . . .
S2 S 0.20696(4) 0.28495(3) 0.36861(3) 0.02356(8) Uani 1 1 d . . . . .
S3 S 0.79669(4) 0.34188(3) 0.97492(2) 0.02146(8) Uani 1 1 d . . . . .
S4 S 1.20154(3) 0.18569(2) 0.83433(2) 0.01401(7) Uani 1 1 d . . . . .
Si1 Si 0.70137(3) 0.10715(2) 0.41711(2) 0.00840(7) Uani 1 1 d . . . . .
Si2 Si 0.47320(3) 0.17879(2) 0.51715(2) 0.00858(7) Uani 1 1 d . . . . .
Si3 Si 0.53119(3) 0.07698(2) 0.67170(2) 0.00813(7) Uani 1 1 d . . . . .
Si4 Si 0.75955(3) 0.00567(2) 0.57176(2) 0.00831(7) Uani 1 1 d . . . . .

loop_
_atom_site_aniso_label
_atom_site_aniso_U_11
_atom_site_aniso_U_22
_atom_site_aniso_U_33
_atom_site_aniso_U_23
_atom_site_aniso_U_13
_atom_site_aniso_U_12
C1 0.0105(5) 0.0120(6) 0.0119(6) 0.0016(4) 0.0016(4) 0.0020(4)
C2 0.0140(6) 0.0150(6) 0.0140(6) 0.0041(5) 0.0024(5) 0.0056(5)
C3 0.0211(6) 0.0145(6) 0.0145(6) 0.0051(5) 0.0044(5) 0.0061(5)
C4 0.0164(6) 0.0152(6) 0.0148(6) 0.0033(5) 0.0018(5) 0.0063(5)
C5 0.0182(6) 0.0189(6) 0.0175(6) 0.0058(5) 0.0050(5) 0.0056(5)
C6 0.0253(7) 0.0215(7) 0.0137(6) 0.0046(5) 0.0052(5) 0.0102(6)
C7 0.0225(7) 0.0161(6) 0.0172(6) 0.0027(5) -0.0012(5) 0.0103(5)
C8 0.0197(7) 0.0184(7) 0.0232(7) 0.0031(5) 0.0020(5) 0.0020(5)
C9 0.0206(7) 0.0203(7) 0.0171(6) 0.0043(5) 0.0061(5) 0.0033(5)
C10 0.0298(8) 0.0218(7) 0.0200(7) -0.0008(6) -0.0042(6) 0.0105(6)
C11 0.0135(6) 0.0100(5) 0.0108(5) -0.0006(4) 0.0002(4) 0.0047(4)
C12 0.0141(6) 0.0140(6) 0.0186(6) 0.0055(5) 0.0010(5) 0.0032(5)
C13 0.0221(7) 0.0241(7) 0.0144(6) 0.0044(5) 0.0023(5) 0.0098(6)
C14 0.0130(6) 0.0240(7) 0.0195(7) 0.0043(5) -0.0030(5) 0.0041(5)
C15 0.0232(7) 0.0318(8) 0.0170(7) 0.0037(6) 0.0027(5) 0.0090(6)
C16 0.0231(7) 0.0297(8) 0.0192(7) 0.0099(6) 0.0030(6) 0.0043(6)
C17 0.0123(6) 0.0223(7) 0.0225(7) 0.0037(5) -0.0031(5) -0.0008(5)
C18 0.0175(6) 0.0294(8) 0.0166(6) 0.0011(6) -0.0002(5) 0.0049(6)
C19 0.0168(6) 0.0316(8) 0.0161(6) 0.0070(6) -0.0005(5) 0.0047(6)
C20 0.0256(8) 0.0215(7) 0.0312(8) 0.0016(6) -0.0045(6) 0.0013(6)
C21 0.0122(5) 0.0121(6) 0.0090(5) 0.0000(4) 0.0009(4) 0.0040(5)
C22 0.0143(6) 0.0161(6) 0.0116(6) -0.0038(5) 0.0007(5) 0.0019(5)
C23 0.0182(6) 0.0178(6) 0.0119(6) -0.0041(5) -0.0016(5) 0.0042(5)
C24 0.0193(6) 0.0201(7) 0.0120(6) -0.0042(5) 0.0022(5) 0.0030(5)
C25 0.0188(7) 0.0201(7) 0.0181(6) -0.0027(5) 0.0012(5) 0.0021(5)
C26 0.0242(7) 0.0267(8) 0.0178(7) 0.0009(6) 0.0024(5) 0.0071(6)
C27 0.0396(9) 0.0232(7) 0.0132(6) 0.0025(5) 0.0063(6) 0.0085(6)
C28 0.0372(9) 0.0197(7) 0.0201(7) -0.0007(6) 0.0032(6) -0.0042(6)
C29 0.0216(7) 0.0254(8) 0.0214(7) -0.0035(6) -0.0007(6) -0.0028(6)
C30 0.0633(12) 0.0284(9) 0.0254(8) 0.0086(7) 0.0082(8) 0.0187(8)
C31 0.0089(5) 0.0122(6) 0.0123(5) 0.0005(4) -0.0006(4) 0.0041(4)
C32 0.0109(6) 0.0128(6) 0.0148(6) 0.0003(5) -0.0022(5) 0.0039(5)
C33 0.0110(6) 0.0138(6) 0.0156(6) -0.0007(5) -0.0029(5) 0.0034(5)
C34 0.0125(6) 0.0135(6) 0.0117(6) -0.0001(5) -0.0017(4) 0.0016(5)
C35 0.0198(6) 0.0155(6) 0.0163(6) -0.0003(5) 0.0062(5) 0.0057(5)
C36 0.0237(7) 0.0165(6) 0.0169(6) 0.0024(5) 0.0071(5) 0.0040(5)
C37 0.0184(6) 0.0139(6) 0.0177(6) -0.0001(5) -0.0005(5) 0.0037(5)
C38 0.0190(6) 0.0193(7) 0.0180(6) -0.0006(5) 0.0027(5) 0.0091(5)
C39 0.0145(6) 0.0203(6) 0.0137(6) 0.0016(5) 0.0027(5) 0.0044(5)
C40 0.0319(8) 0.0168(7) 0.0279(8) 0.0057(6) 0.0052(6) 0.0084(6)
O1 0.0140(4) 0.0137(4) 0.0155(4) 0.0013(3) 0.0051(3) 0.0066(3)
O2 0.0174(4) 0.0115(4) 0.0104(4) 0.0011(3) 0.0000(3) 0.0056(3)
O3 0.0107(4) 0.0187(5) 0.0110(4) -0.0012(3) 0.0007(3) 0.0067(3)
O4 0.0102(4) 0.0160(4) 0.0132(4) 0.0049(3) 0.0009(3) 0.0037(3)
O5 0.0126(4) 0.0122(4) 0.0126(4) -0.0005(3) 0.0008(3) -0.0005(3)
O6 0.0121(4) 0.0107(4) 0.0182(4) -0.0006(3) -0.0032(3) 0.0022(3)
S1 0.01495(15) 0.01938(16) 0.01372(15) 0.00164(12) 0.00291(12) 0.00489(12)
S2 0.01728(16) 0.02275(18) 0.02786(19) 0.00417(14) -0.00721(14) 0.00284(13)
S3 0.01680(16) 0.02290(17) 0.01973(17) -0.00899(13) -0.00617(13) 0.00489(13)
S4 0.01361(14) 0.01488(15) 0.01205(14) 0.00174(11) -0.00186(11) 0.00228(11)
Si1 0.00769(15) 0.00874(15) 0.00843(15) 0.00031(12) 0.00102(11) 0.00216(12)
Si2 0.00905(15) 0.00781(15) 0.00886(15) -0.00027(11) 0.00030(12) 0.00324(12)
Si3 0.00810(15) 0.00870(15) 0.00722(15) -0.00055(11) 0.00017(11) 0.00270(12)
Si4 0.00719(15) 0.00906(15) 0.00847(15) -0.00016(12) -0.00030(11) 0.00292(12)

loop_
_atom_type_symbol
_atom_type_description
_atom_type_scat_dispersion_real
_atom_type_scat_dispersion_imag
_atom_type_scat_source
C C 0.0033 0.0016 'International Tables Vol C Tables 4.2.6.8 and 6.1.1.4'
H H 0.0000 0.0000 'International Tables Vol C Tables 4.2.6.8 and 6.1.1.4'
O O 0.0106 0.0060 'International Tables Vol C Tables 4.2.6.8 and 6.1.1.4'
S S 0.1246 0.1234 'International Tables Vol C Tables 4.2.6.8 and 6.1.1.4'
Si Si 0.0817 0.0704 'International Tables Vol C Tables 4.2.6.8 and 6.1.1.4'

loop_
_citation_id
_citation_doi
_citation_year
1 10.1002/chem.201704911 2017

loop_
_geom_angle_atom_site_label_1
_geom_angle_atom_site_label_2
_geom_angle_atom_site_label_3
_geom_angle
_geom_angle_site_symmetry_1
_geom_angle_site_symmetry_3
_geom_angle_publ_flag
H1A C1 H1B 107.6 . . ?
C2 C1 H1A 108.7 . . ?
C2 C1 H1B 108.7 . . ?
C2 C1 Si1 114.03(8) . . ?
Si1 C1 H1A 108.7 . . ?
Si1 C1 H1B 108.7 . . ?
C1 C2 H2A 108.9 . . ?
C1 C2 H2B 108.9 . . ?
H2A C2 H2B 107.7 . . ?
C3 C2 C1 113.22(10) . . ?
C3 C2 H2A 108.9 . . ?
C3 C2 H2B 108.9 . . ?
C2 C3 H3A 108.6 . . ?
C2 C3 H3B 108.6 . . ?
C2 C3 S1 114.84(9) . . ?
H3A C3 H3B 107.5 . . ?
S1 C3 H3A 108.6 . . ?
S1 C3 H3B 108.6 . . ?
C5 C4 C9 118.77(12) . . ?
C5 C4 S1 118.19(10) . . ?
C9 C4 S1 122.82(10) . . ?
C4 C5 H5 119.8 . . ?
C6 C5 C4 120.45(13) . . ?
C6 C5 H5 119.8 . . ?
C5 C6 H6 119.3 . . ?
C5 C6 C7 121.33(13) . . ?
C7 C6 H6 119.3 . . ?
C6 C7 C10 120.35(13) . . ?
C8 C7 C6 117.89(13) . . ?
C8 C7 C10 121.72(13) . . ?
C7 C8 H8 119.3 . . ?
C9 C8 C7 121.33(13) . . ?
C9 C8 H8 119.3 . . ?
C4 C9 H9 119.9 . . ?
C8 C9 C4 120.18(13) . . ?
C8 C9 H9 119.9 . . ?
C7 C10 H10A 109.5 . . ?
C7 C10 H10B 109.5 . . ?
C7 C10 H10C 109.5 . . ?
H10A C10 H10B 109.5 . . ?
H10A C10 H10C 109.5 . . ?
H10B C10 H10C 109.5 . . ?
H11A C11 H11B 107.4 . . ?
C12 C11 H11A 108.2 . . ?
C12 C11 H11B 108.2 . . ?
C12 C11 Si2 116.16(9) . . ?
Si2 C11 H11A 108.2 . . ?
Si2 C11 H11B 108.2 . . ?
C11 C12 H12A 108.7 . . ?
C11 C12 H12B 108.7 . . ?
H12A C12 H12B 107.6 . . ?
C13 C12 C11 114.11(11) . . ?
C13 C12 H12A 108.7 . . ?
C13 C12 H12B 108.7 . . ?
C12 C13 H13A 108.7 . . ?
C12 C13 H13B 108.7 . . ?
C12 C13 S2 114.36(10) . . ?
H13A C13 H13B 107.6 . . ?
S2 C13 H13A 108.7 . . ?
S2 C13 H13B 108.7 . . ?
C15 C14 S2 120.83(11) . . ?
C19 C14 C15 118.72(14) . . ?
C19 C14 S2 120.37(11) . . ?
C14 C15 H15 119.7 . . ?
C16 C15 C14 120.51(14) . . ?
C16 C15 H15 119.7 . . ?
C15 C16 H16 119.4 . . ?
C15 C16 C17 121.25(13) . . ?
C17 C16 H16 119.4 . . ?
C16 C17 C20 121.30(14) . . ?
C18 C17 C16 117.63(14) . . ?
C18 C17 C20 121.06(14) . . ?
C17 C18 H18 119.2 . . ?
C19 C18 C17 121.55(14) . . ?
C19 C18 H18 119.2 . . ?
C14 C19 C18 120.32(13) . . ?
C14 C19 H19 119.8 . . ?
C18 C19 H19 119.8 . . ?
C17 C20 H20A 109.5 . . ?
C17 C20 H20B 109.5 . . ?
C17 C20 H20C 109.5 . . ?
H20A C20 H20B 109.5 . . ?
H20A C20 H20C 109.5 . . ?
H20B C20 H20C 109.5 . . ?
H21A C21 H21B 107.3 . . ?
C22 C21 H21A 108.1 . . ?
C22 C21 H21B 108.1 . . ?
C22 C21 Si3 116.60(9) . . ?
Si3 C21 H21A 108.1 . . ?
Si3 C21 H21B 108.1 . . ?
C21 C22 H22A 109.6 . . ?
C21 C22 H22B 109.6 . . ?
H22A C22 H22B 108.1 . . ?
C23 C22 C21 110.17(11) . . ?
C23 C22 H22A 109.6 . . ?
C23 C22 H22B 109.6 . . ?
C22 C23 H23A 108.6 . . ?
C22 C23 H23B 108.6 . . ?
C22 C23 S3 114.48(10) . . ?
H23A C23 H23B 107.6 . . ?
S3 C23 H23A 108.6 . . ?
S3 C23 H23B 108.6 . . ?
C25 C24 C29 118.36(14) . . ?
C25 C24 S3 125.08(11) . . ?
C29 C24 S3 116.49(11) . . ?
C24 C25 H25 119.8 . . ?
C26 C25 C24 120.31(13) . . ?
C26 C25 H25 119.8 . . ?
C25 C26 H26 119.2 . . ?
C25 C26 C27 121.50(14) . . ?
C27 C26 H26 119.2 . . ?
C26 C27 C30 120.74(16) . . ?
C28 C27 C26 117.78(14) . . ?
C28 C27 C30 121.47(15) . . ?
C27 C28 H28 119.3 . . ?
C29 C28 C27 121.37(14) . . ?
C29 C28 H28 119.3 . . ?
C24 C29 H29 119.7 . . ?
C28 C29 C24 120.62(14) . . ?
C28 C29 H29 119.7 . . ?
C27 C30 H30A 109.5 . . ?
C27 C30 H30B 109.5 . . ?
C27 C30 H30C 109.5 . . ?
H30A C30 H30B 109.5 . . ?
H30A C30 H30C 109.5 . . ?
H30B C30 H30C 109.5 . . ?
H31A C31 H31B 107.8 . . ?
C32 C31 H31A 109.0 . . ?
C32 C31 H31B 109.0 . . ?
C32 C31 Si4 112.76(8) . . ?
Si4 C31 H31A 109.0 . . ?
Si4 C31 H31B 109.0 . . ?
C31 C32 H32A 109.2 . . ?
C31 C32 H32B 109.2 . . ?
H32A C32 H32B 107.9 . . ?
C33 C32 C31 111.83(10) . . ?
C33 C32 H32A 109.2 . . ?
C33 C32 H32B 109.2 . . ?
C32 C33 H33A 108.8 . . ?
C32 C33 H33B 108.8 . . ?
C32 C33 S4 113.91(9) . . ?
H33A C33 H33B 107.7 . . ?
S4 C33 H33A 108.8 . . ?
S4 C33 H33B 108.8 . . ?
C35 C34 S4 122.02(10) . . ?
C39 C34 C35 119.45(12) . . ?
C39 C34 S4 118.47(10) . . ?
C34 C35 H35 120.1 . . ?
C36 C35 C34 119.83(12) . . ?
C36 C35 H35 120.1 . . ?
C35 C36 H36 119.4 . . ?
C35 C36 C37 121.27(13) . . ?
C37 C36 H36 119.4 . . ?
C36 C37 C40 121.18(13) . . ?
C38 C37 C36 118.27(12) . . ?
C38 C37 C40 120.55(13) . . ?
C37 C38 H38 119.5 . . ?
C39 C38 C37 121.03(12) . . ?
C39 C38 H38 119.5 . . ?
C34 C39 H39 119.9 . . ?
C38 C39 C34 120.11(12) . . ?
C38 C39 H39 119.9 . . ?
C37 C40 H40A 109.5 . . ?
C37 C40 H40B 109.5 . . ?
C37 C40 H40C 109.5 . . ?
H40A C40 H40B 109.5 . . ?
H40A C40 H40C 109.5 . . ?
H40B C40 H40C 109.5 . . ?
Si1 O1 Si2 150.64(6) . . ?
Si3 O2 Si2 143.80(6) . . ?
Si3 O3 Si4 150.87(6) . . ?
Si4 O4 Si1 143.85(6) . . ?
Si3 O5 Si1 153.34(6) . 2_656 ?
Si4 O6 Si2 152.63(6) . 2_656 ?
C4 S1 C3 102.96(6) . . ?
C14 S2 C13 101.24(7) . . ?
C24 S3 C23 103.96(7) . . ?
C34 S4 C33 102.22(6) . . ?
O1 Si1 C1 111.49(5) . . ?
O1 Si1 O4 109.04(5) . . ?
O4 Si1 C1 110.55(5) . . ?
O5 Si1 C1 107.85(5) 2_656 . ?
O5 Si1 O1 108.87(5) 2_656 . ?
O5 Si1 O4 109.00(5) 2_656 . ?
O1 Si2 C11 109.67(5) . . ?
O1 Si2 O2 109.91(5) . . ?
O2 Si2 C11 108.27(5) . . ?
O6 Si2 C11 111.70(5) 2_656 . ?
O6 Si2 O1 108.73(5) 2_656 . ?
O6 Si2 O2 108.53(5) 2_656 . ?
O2 Si3 C21 110.80(5) . . ?
O3 Si3 C21 110.70(5) . . ?
O3 Si3 O2 109.04(5) . . ?
O5 Si3 C21 108.34(5) . . ?
O5 Si3 O2 108.87(5) . . ?
O5 Si3 O3 109.06(5) . . ?
O3 Si4 C31 108.04(5) . . ?
O3 Si4 O4 108.74(5) . . ?
O4 Si4 C31 110.63(5) . . ?
O6 Si4 C31 110.61(5) . . ?
O6 Si4 O3 109.36(5) . . ?
O6 Si4 O4 109.42(5) . . ?

loop_
_geom_bond_atom_site_label_1
_geom_bond_atom_site_label_2
_geom_bond_distance
_geom_bond_site_symmetry_2
_geom_bond_publ_flag
C1 H1A 0.9900 . ?
C1 H1B 0.9900 . ?
C1 C2 1.5343(17) . ?
C1 Si1 1.8398(12) . ?
C2 H2A 0.9900 . ?
C2 H2B 0.9900 . ?
C2 C3 1.5294(17) . ?
C3 H3A 0.9900 . ?
C3 H3B 0.9900 . ?
C3 S1 1.8224(14) . ?
C4 C5 1.3906(18) . ?
C4 C9 1.3969(19) . ?
C4 S1 1.7772(13) . ?
C5 H5 0.9500 . ?
C5 C6 1.386(2) . ?
C6 H6 0.9500 . ?
C6 C7 1.393(2) . ?
C7 C8 1.391(2) . ?
C7 C10 1.5095(19) . ?
C8 H8 0.9500 . ?
C8 C9 1.389(2) . ?
C9 H9 0.9500 . ?
C10 H10A 0.9800 . ?
C10 H10B 0.9800 . ?
C10 H10C 0.9800 . ?
C11 H11A 0.9900 . ?
C11 H11B 0.9900 . ?
C11 C12 1.5345(17) . ?
C11 Si2 1.8436(12) . ?
C12 H12A 0.9900 . ?
C12 H12B 0.9900 . ?
C12 C13 1.5212(18) . ?
C13 H13A 0.9900 . ?
C13 H13B 0.9900 . ?
C13 S2 1.8150(15) . ?
C14 C15 1.395(2) . ?
C14 C19 1.387(2) . ?
C14 S2 1.7788(15) . ?
C15 H15 0.9500 . ?
C15 C16 1.382(2) . ?
C16 H16 0.9500 . ?
C16 C17 1.395(2) . ?
C17 C18 1.390(2) . ?
C17 C20 1.508(2) . ?
C18 H18 0.9500 . ?
C18 C19 1.387(2) . ?
C19 H19 0.9500 . ?
C20 H20A 0.9800 . ?
C20 H20B 0.9800 . ?
C20 H20C 0.9800 . ?
C21 H21A 0.9900 . ?
C21 H21B 0.9900 . ?
C21 C22 1.5311(17) . ?
C21 Si3 1.8389(12) . ?
C22 H22A 0.9900 . ?
C22 H22B 0.9900 . ?
C22 C23 1.5281(17) . ?
C23 H23A 0.9900 . ?
C23 H23B 0.9900 . ?
C23 S3 1.8048(14) . ?
C24 C25 1.3933(19) . ?
C24 C29 1.396(2) . ?
C24 S3 1.7725(15) . ?
C25 H25 0.9500 . ?
C25 C26 1.386(2) . ?
C26 H26 0.9500 . ?
C26 C27 1.392(2) . ?
C27 C28 1.387(2) . ?
C27 C30 1.510(2) . ?
C28 H28 0.9500 . ?
C28 C29 1.383(2) . ?
C29 H29 0.9500 . ?
C30 H30A 0.9800 . ?
C30 H30B 0.9800 . ?
C30 H30C 0.9800 . ?
C31 H31A 0.9900 . ?
C31 H31B 0.9900 . ?
C31 C32 1.5369(17) . ?
C31 Si4 1.8399(12) . ?
C32 H32A 0.9900 . ?
C32 H32B 0.9900 . ?
C32 C33 1.5262(16) . ?
C33 H33A 0.9900 . ?
C33 H33B 0.9900 . ?
C33 S4 1.8209(13) . ?
C34 C35 1.3923(18) . ?
C34 C39 1.3918(18) . ?
C34 S4 1.7734(13) . ?
C35 H35 0.9500 . ?
C35 C36 1.3875(19) . ?
C36 H36 0.9500 . ?
C36 C37 1.3943(19) . ?
C37 C38 1.390(2) . ?
C37 C40 1.5029(19) . ?
C38 H38 0.9500 . ?
C38 C39 1.3888(19) . ?
C39 H39 0.9500 . ?
C40 H40A 0.9800 . ?
C40 H40B 0.9800 . ?
C40 H40C 0.9800 . ?
O1 Si1 1.6212(9) . ?
O1 Si2 1.6216(9) . ?
O2 Si2 1.6256(9) . ?
O2 Si3 1.6225(9) . ?
O3 Si3 1.6170(9) . ?
O3 Si4 1.6224(9) . ?
O4 Si1 1.6232(9) . ?
O4 Si4 1.6231(9) . ?
O5 Si1 1.6161(9) 2_656 ?
O5 Si3 1.6154(9) . ?
O6 Si2 1.6212(9) 2_656 ?
O6 Si4 1.6196(9) . ?
Si1 O5 1.6162(9) 2_656 ?
Si2 O6 1.6212(9) 2_656 ?

loop_
_geom_torsion_atom_site_label_1
_geom_torsion_atom_site_label_2
_geom_torsion_atom_site_label_3
_geom_torsion_atom_site_label_4
_geom_torsion
_geom_torsion_site_symmetry_1
_geom_torsion_site_symmetry_2
_geom_torsion_site_symmetry_3
_geom_torsion_site_symmetry_4
_geom_torsion_publ_flag
C1 C2 C3 S1 66.05(13) . . . . ?
C2 C1 Si1 O1 -73.98(10) . . . . ?
C2 C1 Si1 O4 164.56(8) . . . . ?
C2 C1 Si1 O5 45.48(10) . . . 2_656 ?
C2 C3 S1 C4 88.28(10) . . . . ?
C4 C5 C6 C7 0.8(2) . . . . ?
C5 C4 C9 C8 -0.2(2) . . . . ?
C5 C4 S1 C3 116.49(11) . . . . ?
C5 C6 C7 C8 1.0(2) . . . . ?
C5 C6 C7 C10 -176.71(13) . . . . ?
C6 C7 C8 C9 -2.5(2) . . . . ?
C7 C8 C9 C4 2.1(2) . . . . ?
C9 C4 C5 C6 -1.2(2) . . . . ?
C9 C4 S1 C3 -69.05(12) . . . . ?
C10 C7 C8 C9 175.25(13) . . . . ?
C11 C12 C13 S2 59.02(14) . . . . ?
C12 C11 Si2 O1 35.25(10) . . . . ?
C12 C11 Si2 O2 155.18(9) . . . . ?
C12 C11 Si2 O6 -85.38(10) . . . 2_656 ?
C12 C13 S2 C14 70.80(11) . . . . ?
C14 C15 C16 C17 -1.1(2) . . . . ?
C15 C14 C19 C18 1.2(2) . . . . ?
C15 C14 S2 C13 71.70(13) . . . . ?
C15 C16 C17 C18 1.8(2) . . . . ?
C15 C16 C17 C20 -177.05(14) . . . . ?
C16 C17 C18 C19 -1.0(2) . . . . ?
C17 C18 C19 C14 -0.5(2) . . . . ?
C19 C14 C15 C16 -0.4(2) . . . . ?
C19 C14 S2 C13 -111.79(12) . . . . ?
C20 C17 C18 C19 177.85(13) . . . . ?
C21 C22 C23 S3 -174.99(9) . . . . ?
C22 C21 Si3 O2 -59.36(10) . . . . ?
C22 C21 Si3 O3 61.74(10) . . . . ?
C22 C21 Si3 O5 -178.73(9) . . . . ?
C22 C23 S3 C24 71.44(11) . . . . ?
C24 C25 C26 C27 0.3(2) . . . . ?
C25 C24 C29 C28 2.5(2) . . . . ?
C25 C24 S3 C23 16.33(14) . . . . ?
C25 C26 C27 C28 1.5(2) . . . . ?
C25 C26 C27 C30 -177.95(14) . . . . ?
C26 C27 C28 C29 -1.3(2) . . . . ?
C27 C28 C29 C24 -0.7(2) . . . . ?
C29 C24 C25 C26 -2.3(2) . . . . ?
C29 C24 S3 C23 -166.92(11) . . . . ?
C30 C27 C28 C29 178.15(15) . . . . ?
C31 C32 C33 S4 -160.42(9) . . . . ?
C32 C31 Si4 O3 -44.90(10) . . . . ?
C32 C31 Si4 O4 74.02(10) . . . . ?
C32 C31 Si4 O6 -164.57(8) . . . . ?
C32 C33 S4 C34 -53.48(11) . . . . ?
C34 C35 C36 C37 1.8(2) . . . . ?
C35 C34 C39 C38 -1.05(19) . . . . ?
C35 C34 S4 C33 -59.35(12) . . . . ?
C35 C36 C37 C38 -0.9(2) . . . . ?
C35 C36 C37 C40 178.45(13) . . . . ?
C36 C37 C38 C39 -1.0(2) . . . . ?
C37 C38 C39 C34 2.0(2) . . . . ?
C39 C34 C35 C36 -0.8(2) . . . . ?
C39 C34 S4 C33 123.67(11) . . . . ?
C40 C37 C38 C39 179.64(13) . . . . ?
S1 C4 C5 C6 173.47(11) . . . . ?
S1 C4 C9 C8 -174.61(11) . . . . ?
S2 C14 C15 C16 176.12(11) . . . . ?
S2 C14 C19 C18 -175.36(11) . . . . ?
S3 C24 C25 C26 174.43(11) . . . . ?
S3 C24 C29 C28 -174.51(12) . . . . ?
S4 C34 C35 C36 -177.77(10) . . . . ?
S4 C34 C39 C38 176.00(10) . . . . ?
Si1 C1 C2 C3 -169.35(9) . . . . ?
Si1 O1 Si2 C11 -178.94(12) . . . . ?
Si1 O1 Si2 O2 62.15(14) . . . . ?
Si1 O1 Si2 O6 -56.53(14) . . . 2_656 ?
Si1 O4 Si4 C31 178.57(10) . . . . ?
Si1 O4 Si4 O3 -62.93(11) . . . . ?
Si1 O4 Si4 O6 56.46(11) . . . . ?
Si1 O5 Si3 C21 -172.99(13) 2_656 . . . ?
Si1 O5 Si3 O2 66.44(15) 2_656 . . . ?
Si1 O5 Si3 O3 -52.43(15) 2_656 . . . ?
Si2 C11 C12 C13 60.39(13) . . . . ?
Si2 O1 Si1 C1 175.17(12) . . . . ?
Si2 O1 Si1 O4 -62.50(14) . . . . ?
Si2 O1 Si1 O5 56.31(14) . . . 2_656 ?
Si2 O2 Si3 C21 -177.10(10) . . . . ?
Si2 O2 Si3 O3 60.82(11) . . . . ?
Si2 O2 Si3 O5 -58.06(11) . . . . ?
Si2 O6 Si4 C31 171.64(13) 2_656 . . . ?
Si2 O6 Si4 O3 52.77(15) 2_656 . . . ?
Si2 O6 Si4 O4 -66.24(15) 2_656 . . . ?
Si3 C21 C22 C23 -176.55(9) . . . . ?
Si3 O2 Si2 C11 179.64(10) . . . . ?
Si3 O2 Si2 O1 -60.58(11) . . . . ?
Si3 O2 Si2 O6 58.21(11) . . . 2_656 ?
Si3 O3 Si4 C31 -174.88(12) . . . . ?
Si3 O3 Si4 O4 65.00(14) . . . . ?
Si3 O3 Si4 O6 -54.43(14) . . . . ?
Si4 C31 C32 C33 177.74(9) . . . . ?
Si4 O3 Si3 C21 173.14(12) . . . . ?
Si4 O3 Si3 O2 -64.72(14) . . . . ?
Si4 O3 Si3 O5 54.04(14) . . . . ?
Si4 O4 Si1 C1 -174.35(10) . . . . ?
Si4 O4 Si1 O1 62.75(11) . . . . ?
Si4 O4 Si1 O5 -55.97(11) . . . 2_656 ?
